data_1506473
loop_
_publ_author_name
'Wang, Huadong'
'Gabba\"i, Fran\,cois P'

_publ_section_title
;
 Synthesis and reactivity of a chlorinated
 1,8-bis(diarylmethylium)naphthalenediyl dication.
;
_journal_issue 2
_journal_name_full 'Organic letters'
_journal_page_first 283
_journal_page_last 285
_journal_paper_doi 10.1021/ol0477071
_journal_volume 7
_journal_year 2005
_chemical_formula_sum 'C36 H22 Cl4'
_chemical_formula_weight 596.34
_chemical_name_systematic
; 
 ? 
;
_space_group_IT_number 14
_symmetry_cell_setting monoclinic
_symmetry_space_group_name_Hall '-P 2yn'
_symmetry_space_group_name_H-M 'P 1 21/n 1'
_atom_sites_solution_hydrogens geom
_atom_sites_solution_primary direct
_atom_sites_solution_secondary difmap
_audit_creation_method SHELXL-97
_cell_angle_alpha 90.00
_cell_angle_beta 110.616(2)
_cell_angle_gamma 90.00
_cell_formula_units_Z 4
_cell_length_a 12.311(2)
_cell_length_b 18.239(3)
_cell_length_c 13.189(2)
_cell_measurement_temperature 110(2)
_cell_volume 2771.8(8)
_computing_cell_refinement 'Bruker SMART'
_computing_data_collection 'Bruker SMART'
_computing_data_reduction 'Bruker SAINT'
_computing_molecular_graphics 'Bruker SHELXTL'
_computing_publication_material 'Bruker SHELXTL'
_computing_structure_refinement 'SHELXL-97 (Sheldrick, 1997)'
_computing_structure_solution 'SHELXS-97 (Sheldrick, 1990)'
_diffrn_ambient_temperature 110(2)
_diffrn_measured_fraction_theta_full 0.999
_diffrn_measured_fraction_theta_max 0.999
_diffrn_measurement_device_type 'CCD area detector'
_diffrn_measurement_method 'phi and omega scans'
_diffrn_radiation_monochromator graphite
_diffrn_radiation_source 'fine-focus sealed tube'
_diffrn_radiation_type MoK\a
_diffrn_radiation_wavelength 0.71073
_diffrn_reflns_av_R_equivalents 0.0350
_diffrn_reflns_av_sigmaI/netI 0.0257
_diffrn_reflns_limit_h_max 9
_diffrn_reflns_limit_h_min -13
_diffrn_reflns_limit_k_max 20
_diffrn_reflns_limit_k_min -18
_diffrn_reflns_limit_l_max 14
_diffrn_reflns_limit_l_min -13
_diffrn_reflns_number 12144
_diffrn_reflns_theta_full 23.26
_diffrn_reflns_theta_max 23.26
_diffrn_reflns_theta_min 1.99
_exptl_absorpt_coefficient_mu 0.453
_exptl_absorpt_correction_type none
_exptl_crystal_density_diffrn 1.429
_exptl_crystal_density_meas 0
_exptl_crystal_density_method 'not measured'
_exptl_crystal_F_000 1224
_exptl_crystal_size_max 0.29
_exptl_crystal_size_mid 0.24
_exptl_crystal_size_min 0.11
_refine_diff_density_max 0.614
_refine_diff_density_min -0.303
_refine_diff_density_rms 0.070
_refine_ls_extinction_method none
_refine_ls_goodness_of_fit_ref 1.002
_refine_ls_hydrogen_treatment mixed
_refine_ls_matrix_type full
_refine_ls_number_parameters 361
_refine_ls_number_reflns 3978
_refine_ls_number_restraints 0
_refine_ls_restrained_S_all 1.002
_refine_ls_R_factor_all 0.0546
_refine_ls_R_factor_gt 0.0498
_refine_ls_shift/su_max 0.000
_refine_ls_shift/su_mean 0.000
_refine_ls_structure_factor_coef Fsqd
_refine_ls_weighting_details 'calc w=1/[\s^2^(Fo^2^)+(0.1100P)^2^+1.6000P] where P=(Fo^2^+2Fc^2^)/3'
_refine_ls_weighting_scheme calc
_refine_ls_wR_factor_gt 0.1410
_refine_ls_wR_factor_ref 0.1479
_reflns_number_gt 3487
_reflns_number_total 3978
_reflns_threshold_expression >2sigma(I)
_cod_data_source_file ol0477071si20041106_071843.cif
_cod_data_source_block h
_cod_depositor_comments
;
The following automatic conversions were performed:

'_symmetry_cell_setting' value 'Monoclinic' changed to 'monoclinic'
according to /home/saulius/struct/CIF-dictionaries/cif_core.dic
dictionary named 'cif_core.dic' version 2.4.1 from 2010-06-29.

Automatic conversion script
Id: cif_fix_values 1715 2011-07-08 13:25:40Z adriana 
;
_cod_original_cell_volume 2771.9(8)
_cod_original_sg_symbol_H-M P2(1)/n
_cod_database_code 1506473

loop_
_symmetry_equiv_pos_as_xyz
'x, y, z'
'-x+1/2, y+1/2, -z+1/2'
'-x, -y, -z'
'x-1/2, -y-1/2, z-1/2'

loop_
_atom_site_label
_atom_site_type_symbol
_atom_site_fract_x
_atom_site_fract_y
_atom_site_fract_z
_atom_site_U_iso_or_equiv
_atom_site_adp_type
_atom_site_occupancy
_atom_site_symmetry_multiplicity
_atom_site_calc_flag
_atom_site_refinement_flags
Cl1 Cl 0.24102(6) -0.25668(4) 1.05018(5) 0.0426(2) Uani 1 1 d .
Cl2 Cl 0.47238(6) 0.18145(4) 0.80401(7) 0.0492(3) Uani 1 1 d .
Cl3 Cl 0.29028(7) -0.49309(4) 0.49673(7) 0.0553(3) Uani 1 1 d .
Cl4 Cl 0.89424(6) -0.08780(4) 0.76755(6) 0.0454(2) Uani 1 1 d .
C1 C 0.1863(2) -0.11798(13) 0.5498(2) 0.0325(6) Uani 1 1 d .
C2 C 0.0735(2) -0.10115(15) 0.5385(2) 0.0397(7) Uani 1 1 d .
H2A H 0.0500 -0.0996 0.5998 0.048 Uiso 1 1 calc R
C3 C -0.0073(2) -0.08606(15) 0.4322(3) 0.0441(7) Uani 1 1 d .
H3A H -0.0851 -0.0746 0.4246 0.053 Uiso 1 1 calc R
C4 C 0.0212(2) -0.08729(15) 0.3419(2) 0.0432(7) Uani 1 1 d .
H4A H -0.0355 -0.0759 0.2734 0.052 Uiso 1 1 calc R
C5 C 0.1808(3) -0.10871(14) 0.2651(2) 0.0397(7) Uani 1 1 d .
H5A H 0.1320 -0.0976 0.1931 0.048 Uiso 1 1 calc R
C6 C 0.2938(2) -0.12759(14) 0.2861(2) 0.0369(6) Uani 1 1 d .
H6A H 0.3225 -0.1284 0.2280 0.044 Uiso 1 1 calc R
C7 C 0.3696(2) -0.14591(14) 0.3913(2) 0.0336(6) Uani 1 1 d .
H7A H 0.4472 -0.1606 0.4033 0.040 Uiso 1 1 calc R
C8 C 0.3293(2) -0.14207(13) 0.4754(2) 0.0299(6) Uani 1 1 d .
C9 C 0.2139(2) -0.12146(13) 0.4552(2) 0.0312(6) Uani 1 1 d .
C10 C 0.1359(2) -0.10554(14) 0.3499(2) 0.0379(7) Uani 1 1 d .
C11 C 0.2862(2) -0.16298(14) 0.7488(2) 0.0325(6) Uani 1 1 d .
C12 C 0.2072(2) -0.13280(15) 0.7912(2) 0.0402(7) Uani 1 1 d .
H12A H 0.1625 -0.0915 0.7564 0.048 Uiso 1 1 calc R
C13 C 0.1920(2) -0.16134(16) 0.8826(2) 0.0407(7) Uani 1 1 d .
H13A H 0.1355 -0.1411 0.9085 0.049 Uiso 1 1 calc R
C14 C 0.2598(2) -0.21930(15) 0.9356(2) 0.0371(6) Uani 1 1 d .
C15 C 0.3425(2) -0.24816(15) 0.9000(2) 0.0386(7) Uani 1 1 d .
H15A H 0.3914 -0.2867 0.9389 0.046 Uiso 1 1 calc R
C16 C 0.3543(2) -0.22049(15) 0.8064(2) 0.0369(6) Uani 1 1 d .
H16A H 0.4105 -0.2415 0.7809 0.044 Uiso 1 1 calc R
C21 C 0.3476(2) -0.04773(13) 0.6857(2) 0.0297(6) Uani 1 1 d .
C22 C 0.4298(2) -0.03662(15) 0.7887(2) 0.0354(6) Uani 1 1 d .
H22A H 0.4587 -0.0776 0.8347 0.042 Uiso 1 1 calc R
C23 C 0.4706(2) 0.03324(15) 0.8256(2) 0.0396(7) Uani 1 1 d .
H23A H 0.5267 0.0401 0.8960 0.048 Uiso 1 1 calc R
C24 C 0.4276(2) 0.09271(14) 0.7575(2) 0.0369(7) Uani 1 1 d .
C25 C 0.3501(2) 0.08338(14) 0.6548(2) 0.0363(6) Uani 1 1 d .
H25A H 0.3236 0.1243 0.6081 0.044 Uiso 1 1 calc R
C26 C 0.3100(2) 0.01286(14) 0.6193(2) 0.0328(6) Uani 1 1 d .
H26A H 0.2558 0.0064 0.5480 0.039 Uiso 1 1 calc R
C31 C 0.3621(2) -0.25221(13) 0.58012(19) 0.0291(6) Uani 1 1 d .
C32 C 0.2573(2) -0.28474(14) 0.5756(2) 0.0349(6) Uani 1 1 d .
H32A H 0.2002 -0.2557 0.5899 0.042 Uiso 1 1 calc R
C33 C 0.2351(2) -0.35850(15) 0.5505(2) 0.0385(7) Uani 1 1 d .
H33A H 0.1639 -0.3798 0.5484 0.046 Uiso 1 1 calc R
C34 C 0.3174(2) -0.40056(14) 0.5288(2) 0.0363(6) Uani 1 1 d .
C35 C 0.4205(2) -0.37004(14) 0.5302(2) 0.0352(6) Uani 1 1 d .
H35A H 0.4762 -0.3993 0.5141 0.042 Uiso 1 1 calc R
C36 C 0.4421(2) -0.29612(13) 0.55535(19) 0.0297(6) Uani 1 1 d .
H36A H 0.5128 -0.2751 0.5557 0.036 Uiso 1 1 calc R
C41 C 0.5124(2) -0.14760(13) 0.64514(19) 0.0278(5) Uani 1 1 d .
C42 C 0.5523(2) -0.08422(13) 0.6100(2) 0.0298(6) Uani 1 1 d .
H42A H 0.4983 -0.0539 0.5577 0.036 Uiso 1 1 calc R
C43 C 0.6683(2) -0.06440(14) 0.6494(2) 0.0303(6) Uani 1 1 d .
H43A H 0.6937 -0.0213 0.6241 0.036 Uiso 1 1 calc R
C44 C 0.7467(2) -0.10865(14) 0.7266(2) 0.0317(6) Uani 1 1 d .
C45 C 0.7095(2) -0.17056(14) 0.7657(2) 0.0302(6) Uani 1 1 d .
H45A H 0.7633 -0.1999 0.8198 0.036 Uiso 1 1 calc R
C46 C 0.5934(2) -0.18915(14) 0.7249(2) 0.0300(6) Uani 1 1 d .
H46A H 0.5681 -0.2315 0.7522 0.036 Uiso 1 1 calc R
C01 C 0.3001(2) -0.12635(13) 0.6490(2) 0.0299(6) Uani 1 1 d .
C02 C 0.3831(2) -0.16809(13) 0.5942(2) 0.0286(6) Uani 1 1 d .

loop_
_atom_site_aniso_label
_atom_site_aniso_U_11
_atom_site_aniso_U_22
_atom_site_aniso_U_33
_atom_site_aniso_U_23
_atom_site_aniso_U_13
_atom_site_aniso_U_12
Cl1 0.0458(5) 0.0471(4) 0.0393(4) -0.0014(3) 0.0203(3) -0.0090(3)
Cl2 0.0477(5) 0.0337(4) 0.0674(5) -0.0140(3) 0.0218(4) -0.0086(3)
Cl3 0.0632(5) 0.0274(4) 0.0746(6) -0.0071(3) 0.0235(4) -0.0080(3)
Cl4 0.0273(4) 0.0553(5) 0.0496(5) 0.0097(3) 0.0083(3) -0.0052(3)
C1 0.0289(14) 0.0218(12) 0.0450(15) -0.0009(11) 0.0106(12) -0.0019(10)
C2 0.0300(15) 0.0347(14) 0.0545(18) -0.0066(13) 0.0151(13) -0.0038(11)
C3 0.0247(14) 0.0394(16) 0.063(2) -0.0047(14) 0.0086(14) -0.0011(12)
C4 0.0308(15) 0.0378(16) 0.0511(18) -0.0009(13) 0.0023(13) -0.0030(12)
C5 0.0436(17) 0.0346(15) 0.0322(14) -0.0022(11) 0.0026(13) -0.0083(12)
C6 0.0435(16) 0.0320(14) 0.0317(14) -0.0029(11) 0.0089(12) -0.0065(12)
C7 0.0325(14) 0.0286(14) 0.0386(15) -0.0012(11) 0.0112(12) -0.0038(11)
C8 0.0281(13) 0.0223(12) 0.0358(14) -0.0019(10) 0.0070(11) -0.0020(10)
C9 0.0306(14) 0.0219(12) 0.0372(14) -0.0018(10) 0.0071(11) -0.0053(10)
C10 0.0319(15) 0.0241(13) 0.0478(16) -0.0044(11) 0.0017(13) -0.0049(11)
C11 0.0324(14) 0.0275(13) 0.0387(14) -0.0031(11) 0.0139(12) -0.0043(11)
C12 0.0410(16) 0.0345(14) 0.0482(16) 0.0026(13) 0.0195(13) 0.0052(12)
C13 0.0408(15) 0.0399(15) 0.0468(16) -0.0022(13) 0.0220(13) 0.0010(13)
C14 0.0425(16) 0.0345(15) 0.0379(15) -0.0064(12) 0.0185(13) -0.0100(12)
C15 0.0411(16) 0.0331(14) 0.0434(16) 0.0026(12) 0.0172(13) 0.0027(12)
C16 0.0360(15) 0.0374(15) 0.0411(15) 0.0005(12) 0.0181(12) 0.0023(12)
C21 0.0245(12) 0.0277(13) 0.0393(14) -0.0017(11) 0.0142(11) 0.0011(10)
C22 0.0344(14) 0.0320(14) 0.0395(15) 0.0021(12) 0.0128(12) 0.0026(11)
C23 0.0354(15) 0.0412(16) 0.0417(15) -0.0106(13) 0.0131(12) -0.0048(12)
C24 0.0327(14) 0.0276(14) 0.0544(17) -0.0067(12) 0.0204(14) -0.0034(11)
C25 0.0318(14) 0.0269(14) 0.0519(17) 0.0039(12) 0.0168(13) 0.0019(11)
C26 0.0288(14) 0.0293(14) 0.0399(15) -0.0020(11) 0.0116(11) 0.0006(11)
C31 0.0303(14) 0.0276(13) 0.0268(13) -0.0002(10) 0.0068(11) -0.0019(10)
C32 0.0360(15) 0.0286(14) 0.0417(15) 0.0001(11) 0.0155(12) -0.0025(11)
C33 0.0388(15) 0.0334(15) 0.0432(16) 0.0007(12) 0.0144(12) -0.0075(12)
C34 0.0442(16) 0.0274(14) 0.0339(14) -0.0003(11) 0.0094(12) -0.0044(12)
C35 0.0373(15) 0.0319(14) 0.0327(14) 0.0008(11) 0.0076(11) 0.0065(12)
C36 0.0295(13) 0.0267(13) 0.0298(13) 0.0000(10) 0.0066(11) -0.0026(10)
C41 0.0278(13) 0.0262(13) 0.0292(13) -0.0032(10) 0.0100(11) -0.0008(10)
C42 0.0302(14) 0.0261(13) 0.0292(13) 0.0002(10) 0.0055(11) 0.0017(10)
C43 0.0302(14) 0.0265(13) 0.0345(13) 0.0012(11) 0.0119(11) -0.0033(11)
C44 0.0250(13) 0.0390(14) 0.0291(13) -0.0042(11) 0.0072(11) -0.0031(11)
C45 0.0288(13) 0.0304(13) 0.0275(13) -0.0002(10) 0.0052(10) 0.0004(10)
C46 0.0327(14) 0.0267(13) 0.0313(13) -0.0016(11) 0.0121(11) -0.0020(11)
C01 0.0272(13) 0.0260(13) 0.0377(14) -0.0002(11) 0.0129(11) -0.0004(10)
C02 0.0263(13) 0.0247(13) 0.0340(14) 0.0012(10) 0.0096(11) 0.0008(10)

loop_
_atom_type_symbol
_atom_type_description
_atom_type_scat_dispersion_real
_atom_type_scat_dispersion_imag
_atom_type_scat_source
C C 0.0033 0.0016 'International Tables Vol C Tables 4.2.6.8 and 6.1.1.4'
H H 0.0000 0.0000 'International Tables Vol C Tables 4.2.6.8 and 6.1.1.4'
Cl Cl 0.1484 0.1585 'International Tables Vol C Tables 4.2.6.8 and 6.1.1.4'

loop_
_geom_angle_atom_site_label_1
_geom_angle_atom_site_label_2
_geom_angle_atom_site_label_3
_geom_angle
C2 C1 C9 117.6(2)
C2 C1 C01 133.6(3)
C9 C1 C01 108.4(2)
C1 C2 C3 118.4(3)
C4 C3 C2 123.5(3)
C3 C4 C10 119.8(3)
C6 C5 C10 120.4(2)
C5 C6 C7 122.2(3)
C8 C7 C6 118.8(2)
C7 C8 C9 119.5(2)
C7 C8 C02 131.2(2)
C9 C8 C02 108.6(2)
C8 C9 C1 112.9(2)
C8 C9 C10 122.4(3)
C1 C9 C10 124.7(2)
C5 C10 C9 116.7(2)
C5 C10 C4 127.4(3)
C9 C10 C4 115.9(3)
C16 C11 C12 116.7(2)
C16 C11 C01 124.7(2)
C12 C11 C01 118.3(2)
C13 C12 C11 121.8(3)
C14 C13 C12 119.2(3)
C15 C14 C13 120.9(3)
C15 C14 Cl1 119.2(2)
C13 C14 Cl1 119.9(2)
C14 C15 C16 119.3(3)
C15 C16 C11 122.0(3)
C26 C21 C22 117.8(2)
C26 C21 C01 122.2(2)
C22 C21 C01 120.0(2)
C23 C22 C21 121.5(2)
C24 C23 C22 118.7(3)
C25 C24 C23 121.2(2)
C25 C24 Cl2 119.1(2)
C23 C24 Cl2 119.7(2)
C24 C25 C26 119.2(2)
C21 C26 C25 121.5(2)
C36 C31 C32 117.5(2)
C36 C31 C02 119.6(2)
C32 C31 C02 122.2(2)
C33 C32 C31 121.4(2)
C34 C33 C32 119.4(2)
C33 C34 C35 120.8(2)
C33 C34 Cl3 119.8(2)
C35 C34 Cl3 119.3(2)
C34 C35 C36 119.4(2)
C35 C36 C31 121.4(2)
C46 C41 C42 117.3(2)
C46 C41 C02 123.6(2)
C42 C41 C02 119.1(2)
C43 C42 C41 121.9(2)
C42 C43 C44 118.8(2)
C45 C44 C43 120.8(2)
C45 C44 Cl4 120.45(19)
C43 C44 Cl4 118.7(2)
C46 C45 C44 119.2(2)
C45 C46 C41 121.9(2)
C11 C01 C1 115.2(2)
C11 C01 C21 106.1(2)
C1 C01 C21 107.45(19)
C11 C01 C02 116.8(2)
C1 C01 C02 101.09(19)
C21 C01 C02 109.90(19)
C41 C02 C8 112.1(2)
C41 C02 C31 113.18(19)
C8 C02 C31 100.83(19)
C41 C02 C01 113.94(19)
C8 C02 C01 101.19(18)
C31 C02 C01 114.16(19)

loop_
_geom_bond_atom_site_label_1
_geom_bond_atom_site_label_2
_geom_bond_distance
Cl1 C14 1.746(3)
Cl2 C24 1.750(3)
Cl3 C34 1.743(3)
Cl4 C44 1.745(3)
C1 C2 1.378(4)
C1 C9 1.406(4)
C1 C01 1.551(4)
C2 C3 1.432(4)
C3 C4 1.356(4)
C4 C10 1.418(4)
C5 C6 1.364(4)
C5 C10 1.412(4)
C6 C7 1.412(4)
C7 C8 1.369(4)
C8 C9 1.401(4)
C8 C02 1.545(3)
C9 C10 1.413(4)
C11 C16 1.390(4)
C11 C12 1.395(4)
C11 C01 1.538(4)
C12 C13 1.385(4)
C13 C14 1.375(4)
C14 C15 1.368(4)
C15 C16 1.387(4)
C21 C26 1.384(4)
C21 C22 1.394(4)
C21 C01 1.560(3)
C22 C23 1.393(4)
C23 C24 1.389(4)
C24 C25 1.366(4)
C25 C26 1.398(4)
C31 C36 1.394(4)
C31 C32 1.403(4)
C31 C02 1.556(3)
C32 C33 1.389(4)
C33 C34 1.379(4)
C34 C35 1.381(4)
C35 C36 1.392(4)
C41 C46 1.392(3)
C41 C42 1.397(4)
C41 C02 1.540(3)
C42 C43 1.385(3)
C43 C44 1.388(4)
C44 C45 1.384(4)
C45 C46 1.381(3)
C01 C02 1.633(3)

loop_
_cod_related_entry_id
_cod_related_entry_database
_cod_related_entry_code
1 ChemSpider 21157183
